data_4313275
loop_
_publ_author_name
'Dong Gon Park'
'Zolt\'an A. G\'al'
'Francis J. DiSalvo'

_publ_section_title
;
 Synthesis and Structure of Sr3GaN3 and Sr6GaN5: Strontium Gallium
 Nitrides with Isolated Planar [GaN3]6- Anions
;
_journal_name_full 'Inorganic Chemistry'
_journal_page_first 1779
_journal_page_last 1785
_journal_paper_doi 10.1021/ic025874w
_journal_volume 42
_journal_year 2003
_chemical_formula_sum 'Ga N3 Sr3'
_chemical_formula_weight 374.61
_chemical_name_common 'strontium three gallium trinitride'
_chemical_name_systematic
;
 ?
;
_space_group_IT_number 176
_symmetry_cell_setting hexagonal
_symmetry_space_group_name_Hall '-P 6c'
_symmetry_space_group_name_H-M 'P 63/m'
_atom_sites_solution_hydrogens geom
_atom_sites_solution_primary direct
_atom_sites_solution_secondary difmap
_audit_creation_method SHELXL-97
_cell_angle_alpha 90.00
_cell_angle_beta 90.00
_cell_angle_gamma 120.00
_cell_formula_units_Z 2
_cell_length_a 7.584(2)
_cell_length_b 7.584(2)
_cell_length_c 5.410(3)
_cell_measurement_reflns_used 287
_cell_measurement_temperature 235(2)
_cell_measurement_theta_max 32.02
_cell_measurement_theta_min 3.1
_cell_volume 269.48(18)
_computing_cell_refinement 'Bruker Smart 5.05'
_computing_data_collection 'Bruker Smart 5.05'
_computing_data_reduction 'SHELXL-97 (Sheldrick, 1997)'
_computing_molecular_graphics 'Ortep 3'
_computing_publication_material 'Crystalmaker 7.0'
_computing_structure_refinement 'SHELXL-97 (Sheldrick, 1997)'
_computing_structure_solution 'SHELXS-97 (Sheldrick, 1997)'
_diffrn_ambient_temperature 235(2)
_diffrn_measured_fraction_theta_full 0.842
_diffrn_measured_fraction_theta_max 0.842
_diffrn_measurement_device_type 'Bruker Smart CCD'
_diffrn_measurement_method 'omega scan/phi scan'
_diffrn_radiation_monochromator graphite
_diffrn_radiation_source 'fine-focus sealed tube'
_diffrn_radiation_type MoK\a
_diffrn_radiation_wavelength 0.71073
_diffrn_reflns_av_R_equivalents 0.0301
_diffrn_reflns_av_sigmaI/netI 0.0335
_diffrn_reflns_limit_h_max 4
_diffrn_reflns_limit_h_min -10
_diffrn_reflns_limit_k_max 10
_diffrn_reflns_limit_k_min -4
_diffrn_reflns_limit_l_max 7
_diffrn_reflns_limit_l_min -1
_diffrn_reflns_number 706
_diffrn_reflns_theta_full 32.02
_diffrn_reflns_theta_max 32.02
_diffrn_reflns_theta_min 3.10
_diffrn_standards_number 0
_exptl_absorpt_coefficient_mu 34.328
_exptl_absorpt_correction_T_max 0.2787
_exptl_absorpt_correction_T_min 0.2787
_exptl_absorpt_correction_type empirical
_exptl_absorpt_process_details Ellipsoidal
_exptl_crystal_colour black
_exptl_crystal_density_diffrn 4.616
_exptl_crystal_density_method 'not measured'
_exptl_crystal_description 'truncated parallelepiped-roughly spherical'
_exptl_crystal_F_000 332
_exptl_crystal_size_max 0.05
_exptl_crystal_size_mid 0.05
_exptl_crystal_size_min 0.05
_refine_diff_density_max 1.589
_refine_diff_density_min -1.204
_refine_diff_density_rms 0.287
_refine_ls_extinction_coef 0.072(5)
_refine_ls_extinction_expression Fc^*^=kFc[1+0.001xFc^2^\l^3^/sin(2\q)]^-1/4^
_refine_ls_extinction_method SHELXL
_refine_ls_goodness_of_fit_ref 1.274
_refine_ls_hydrogen_treatment mixed
_refine_ls_matrix_type full
_refine_ls_number_parameters 16
_refine_ls_number_reflns 287
_refine_ls_number_restraints 0
_refine_ls_restrained_S_all 1.274
_refine_ls_R_factor_all 0.0363
_refine_ls_R_factor_gt 0.0326
_refine_ls_shift/su_max 0.000
_refine_ls_shift/su_mean 0.000
_refine_ls_structure_factor_coef Fsqd
_refine_ls_weighting_details 'calc w=1/[\s^2^(Fo^2^)+(0.0287P)^2^+2.2654P] where P=(Fo^2^+2Fc^2^)/3'
_refine_ls_weighting_scheme calc
_refine_ls_wR_factor_gt 0.0807
_refine_ls_wR_factor_ref 0.0818
_reflns_number_gt 267
_reflns_number_total 287
_reflns_threshold_expression >2sigma(I)
_cod_data_source_file ic025874wsi20030122_014525_1.cif
_cod_data_source_block 63omp
_cod_depositor_comments
;
The following automatic conversions were performed:

'_symmetry_cell_setting' value 'Hexagonal' changed to 'hexagonal'
according to the built-in table from CIF Core dictionary named
'cif_core.dic' version 2.4.1 from
2010-06-29.

'_exptl_absorpt_correction_type' value 'Empirical'
changed to 'empirical' according to the built-in table from CIF Core
dictionary named 'cif_core.dic' version 2.4.1 from 2010-06-29.

Automatic conversion script
Id: cif_fix_values 1646 2011-03-28 12:23:43Z adriana 
;
_cod_original_cell_volume 269.51(17)
_cod_database_code 4313275

loop_
_symmetry_equiv_pos_as_xyz
'x, y, z'
'-x, -y, z+1/2'
'-y, x-y, z'
'y, -x+y, z+1/2'
'-x+y, -x, z'
'x-y, x, z+1/2'
'-x, -y, -z'
'x, y, -z-1/2'
'y, -x+y, -z'
'-y, x-y, -z-1/2'
'x-y, x, -z'
'-x+y, -x, -z-1/2'

loop_
_atom_site_label
_atom_site_type_symbol
_atom_site_fract_x
_atom_site_fract_y
_atom_site_fract_z
_atom_site_U_iso_or_equiv
_atom_site_adp_type
_atom_site_occupancy
_atom_site_symmetry_multiplicity
_atom_site_calc_flag
_atom_site_refinement_flags
_atom_site_disorder_assembly
_atom_site_disorder_group
Sr Sr 0.35678(11) 0.28378(12) 0.2500 0.0073(3) Uani 1 2 d S . .
Ga Ga 0.3333 0.6667 0.2500 0.0058(4) Uani 1 6 d S . .
N N 0.0922(11) 0.3988(11) 0.2500 0.0085(13) Uani 1 2 d S . .

loop_
_atom_site_aniso_label
_atom_site_aniso_U_11
_atom_site_aniso_U_22
_atom_site_aniso_U_33
_atom_site_aniso_U_23
_atom_site_aniso_U_13
_atom_site_aniso_U_12
Sr 0.0083(5) 0.0080(4) 0.0067(4) 0.000 0.000 0.0048(3)
Ga 0.0058(5) 0.0058(5) 0.0059(7) 0.000 0.000 0.0029(3)
N 0.007(3) 0.006(3) 0.012(3) 0.000 0.000 0.003(3)

loop_
_atom_type_symbol
_atom_type_description
_atom_type_scat_dispersion_real
_atom_type_scat_dispersion_imag
_atom_type_scat_source
N N 0.0061 0.0033 'International Tables Vol C Tables 4.2.6.8 and 6.1.1.4'
Ga Ga 0.2307 1.6083 'International Tables Vol C Tables 4.2.6.8 and 6.1.1.4'
Sr Sr -1.5307 3.2498 'International Tables Vol C Tables 4.2.6.8 and 6.1.1.4'

loop_
_geom_angle_atom_site_label_1
_geom_angle_atom_site_label_2
_geom_angle_atom_site_label_3
_geom_angle
_geom_angle_site_symmetry_1
_geom_angle_site_symmetry_3
_geom_angle_publ_flag
N Sr N 130.1(3) . 5 ?
N Sr N 79.2(3) . 3_665 ?
N Sr N 150.7(2) 5 3_665 ?
N Sr N 93.75(15) . 9_556 ?
N Sr N 91.00(14) 5 9_556 ?
N Sr N 86.32(16) 3_665 9_556 ?
N Sr N 93.75(15) . 9 ?
N Sr N 91.00(14) 5 9 ?
N Sr N 86.32(16) 3_665 9 ?
N Sr N 168.3(3) 9_556 9 ?
N Sr Ga 39.87(17) . . ?
N Sr Ga 169.99(16) 5 . ?
N Sr Ga 39.31(16) 3_665 . ?
N Sr Ga 90.02(16) 9_556 . ?
N Sr Ga 90.02(16) 9 . ?
N Sr Ga 124.49(6) . 7_666 ?
N Sr Ga 81.02(10) 5 7_666 ?
N Sr Ga 80.68(10) 3_665 7_666 ?
N Sr Ga 33.70(16) 9_556 7_666 ?
N Sr Ga 135.68(16) 9 7_666 ?
Ga Sr Ga 105.044(17) . 7_666 ?
N Sr Ga 124.49(6) . 7_665 ?
N Sr Ga 81.02(10) 5 7_665 ?
N Sr Ga 80.68(10) 3_665 7_665 ?
N Sr Ga 135.68(16) 9_556 7_665 ?
N Sr Ga 33.70(16) 9 7_665 ?
Ga Sr Ga 105.044(17) . 7_665 ?
Ga Sr Ga 102.10(4) 7_666 7_665 ?
N Sr Sr 113.39(10) . 9 ?
N Sr Sr 47.67(2) 5 9 ?
N Sr Sr 127.65(6) 3_665 9 ?
N Sr Sr 138.63(16) 9_556 9 ?
N Sr Sr 44.17(16) 9 9 ?
Ga Sr Sr 130.903(17) . 9 ?
Ga Sr Sr 119.87(3) 7_666 9 ?
Ga Sr Sr 49.50(2) 7_665 9 ?
N Sr Sr 47.82(2) . 11 ?
N Sr Sr 112.24(10) 5 11 ?
N Sr Sr 86.76(11) 3_665 11 ?
N Sr Sr 141.56(16) 9_556 11 ?
N Sr Sr 46.81(16) 9 11 ?
Ga Sr Sr 61.97(2) . 11 ?
Ga Sr Sr 166.71(2) 7_666 11 ?
Ga Sr Sr 79.97(3) 7_665 11 ?
Sr Sr Sr 71.56(3) 9 11 ?
N Sr Sr 113.39(10) . 9_556 ?
N Sr Sr 47.67(2) 5 9_556 ?
N Sr Sr 127.65(6) 3_665 9_556 ?
N Sr Sr 44.17(16) 9_556 9_556 ?
N Sr Sr 138.63(16) 9 9_556 ?
Ga Sr Sr 130.903(17) . 9_556 ?
Ga Sr Sr 49.50(2) 7_666 9_556 ?
Ga Sr Sr 119.87(3) 7_665 9_556 ?
Sr Sr Sr 95.07(4) 9 9_556 ?
Sr Sr Sr 140.541(14) 11 9_556 ?
N Sr Sr 47.82(2) . 11_556 ?
N Sr Sr 112.24(10) 5 11_556 ?
N Sr Sr 86.76(11) 3_665 11_556 ?
N Sr Sr 46.81(16) 9_556 11_556 ?
N Sr Sr 141.56(16) 9 11_556 ?
Ga Sr Sr 61.97(2) . 11_556 ?
Ga Sr Sr 79.97(3) 7_666 11_556 ?
Ga Sr Sr 166.71(2) 7_665 11_556 ?
Sr Sr Sr 140.541(14) 9 11_556 ?
Sr Sr Sr 95.07(4) 11 11_556 ?
Sr Sr Sr 71.56(3) 9_556 11_556 ?
N Ga N 120.000(1) 5_565 . ?
N Ga N 120.000(1) 5_565 3_665 ?
N Ga N 120.0 . 3_665 ?
N Ga Sr 57.7(2) 5_565 5_565 ?
N Ga Sr 62.3(2) . 5_565 ?
N Ga Sr 177.7(2) 3_665 5_565 ?
N Ga Sr 62.3(2) 5_565 3_665 ?
N Ga Sr 177.7(2) . 3_665 ?
N Ga Sr 57.7(2) 3_665 3_665 ?
Sr Ga Sr 120.0 5_565 3_665 ?
N Ga Sr 177.7(2) 5_565 . ?
N Ga Sr 57.7(2) . . ?
N Ga Sr 62.3(2) 3_665 . ?
Sr Ga Sr 120.0 5_565 . ?
Sr Ga Sr 120.0 3_665 . ?
N Ga Sr 51.13(2) 5_565 9_566 ?
N Ga Sr 106.37(13) . 9_566 ?
N Ga Sr 110.22(12) 3_665 9_566 ?
Sr Ga Sr 68.53(2) 5_565 9_566 ?
Sr Ga Sr 74.956(17) 3_665 9_566 ?
Sr Ga Sr 128.728(18) . 9_566 ?
N Ga Sr 110.22(12) 5_565 11 ?
N Ga Sr 51.13(2) . 11 ?
N Ga Sr 106.37(13) 3_665 11 ?
Sr Ga Sr 74.956(17) 5_565 11 ?
Sr Ga Sr 128.728(18) 3_665 11 ?
Sr Ga Sr 68.53(2) . 11 ?
Sr Ga Sr 143.361(15) 9_566 11 ?
N Ga Sr 51.13(2) 5_565 9_565 ?
N Ga Sr 106.37(13) . 9_565 ?
N Ga Sr 110.22(12) 3_665 9_565 ?
Sr Ga Sr 68.53(2) 5_565 9_565 ?
Sr Ga Sr 74.956(17) 3_665 9_565 ?
Sr Ga Sr 128.728(18) . 9_565 ?
Sr Ga Sr 102.10(4) 9_566 9_565 ?
Sr Ga Sr 65.97(3) 11 9_565 ?
N Ga Sr 106.37(13) 5_565 7_666 ?
N Ga Sr 110.22(12) . 7_666 ?
N Ga Sr 51.13(2) 3_665 7_666 ?
Sr Ga Sr 128.728(18) 5_565 7_666 ?
Sr Ga Sr 68.53(2) 3_665 7_666 ?
Sr Ga Sr 74.956(17) . 7_666 ?
Sr Ga Sr 65.97(3) 9_566 7_666 ?
Sr Ga Sr 143.361(15) 11 7_666 ?
Sr Ga Sr 143.361(15) 9_565 7_666 ?
N Ga Sr 110.22(12) 5_565 11_556 ?
N Ga Sr 51.13(2) . 11_556 ?
N Ga Sr 106.37(13) 3_665 11_556 ?
Sr Ga Sr 74.956(17) 5_565 11_556 ?
Sr Ga Sr 128.728(18) 3_665 11_556 ?
Sr Ga Sr 68.53(2) . 11_556 ?
Sr Ga Sr 65.97(3) 9_566 11_556 ?
Sr Ga Sr 102.10(4) 11 11_556 ?
Sr Ga Sr 143.361(15) 9_565 11_556 ?
Sr Ga Sr 65.97(3) 7_666 11_556 ?
N Ga Sr 106.37(13) 5_565 7_665 ?
N Ga Sr 110.22(12) . 7_665 ?
N Ga Sr 51.13(2) 3_665 7_665 ?
Sr Ga Sr 128.728(18) 5_565 7_665 ?
Sr Ga Sr 68.53(2) 3_665 7_665 ?
Sr Ga Sr 74.956(17) . 7_665 ?
Sr Ga Sr 143.361(15) 9_566 7_665 ?
Sr Ga Sr 65.97(3) 11 7_665 ?
Sr Ga Sr 65.97(3) 9_565 7_665 ?
Sr Ga Sr 102.10(4) 7_666 7_665 ?
Sr Ga Sr 143.361(15) 11_556 7_665 ?
Ga N Sr 82.4(3) . . ?
Ga N Sr 167.7(4) . 3 ?
Sr N Sr 109.9(3) . 3 ?
Ga N Sr 78.4(2) . 5_565 ?
Sr N Sr 160.8(3) . 5_565 ?
Sr N Sr 89.3(2) 3 5_565 ?
Ga N Sr 95.17(16) . 11 ?
Sr N Sr 88.01(16) . 11 ?
Sr N Sr 85.53(16) 3 11 ?
Sr N Sr 93.68(16) 5_565 11 ?
Ga N Sr 95.17(16) . 11_556 ?
Sr N Sr 88.01(16) . 11_556 ?
Sr N Sr 85.53(16) 3 11_556 ?
Sr N Sr 93.68(16) 5_565 11_556 ?
Sr N Sr 168.3(3) 11 11_556 ?

loop_
_geom_bond_atom_site_label_1
_geom_bond_atom_site_label_2
_geom_bond_distance
_geom_bond_site_symmetry_2
_geom_bond_publ_flag
Sr N 2.557(7) . ?
Sr N 2.682(8) 5 ?
Sr N 2.707(8) 3_665 ?
Sr N 2.7193(15) 9_556 ?
Sr N 2.7193(15) 9 ?
Sr Ga 2.9968(12) . ?
Sr Ga 3.4784(12) 7_666 ?
Sr Ga 3.4784(12) 7_665 ?
Sr Sr 3.6672(12) 9 ?
Sr Sr 3.6672(12) 11 ?
Sr Sr 3.6672(12) 9_556 ?
Sr Sr 3.6672(12) 11_556 ?
Ga N 1.938(7) 5_565 ?
Ga N 1.938(7) . ?
Ga N 1.938(7) 3_665 ?
Ga Sr 2.9968(12) 5_565 ?
Ga Sr 2.9968(12) 3_665 ?
Ga Sr 3.4784(12) 9_566 ?
Ga Sr 3.4784(12) 11 ?
Ga Sr 3.4784(12) 9_565 ?
Ga Sr 3.4784(12) 7_666 ?
Ga Sr 3.4784(12) 11_556 ?
Ga Sr 3.4784(12) 7_665 ?
N Sr 2.682(8) 3 ?
N Sr 2.707(7) 5_565 ?
N Sr 2.7193(15) 11 ?
N Sr 2.7193(15) 11_556 ?
